data_7008730
loop_
_publ_author_name
'Yoon, Il'
'Seo, Joobeom'
'Lee, Ji-Eun'
'Song, Mi Ryoung'
'Lee, So Young'
'Choi, Kyu Seong'
'Jung, Ok-Sang'
'Park, Ki-Min'
'Lee, Shim Sung'

_publ_section_title
;
 Donor effect on supramolecular structures of silver(I) perchlorate
 complexes of macrocycles with O2S2X (X=S, O and NH) donor sets.
;
_journal_issue 14
_journal_name_full 'Dalton transactions (Cambridge, England : 2003)'
_journal_page_first 2352
_journal_page_last 2354
_journal_paper_doi 10.1039/b506438d
_journal_year 2005
_chemical_formula_sum 'C42 H56 Ag4 Cl4 O24 S4'
_chemical_formula_weight 1646.39
_chemical_name_systematic
;
?
;
_space_group_IT_number 14
_symmetry_cell_setting monoclinic
_symmetry_space_group_name_Hall '-P 2ybc'
_symmetry_space_group_name_H-M 'P 1 21/c 1'
_atom_sites_solution_hydrogens geom
_atom_sites_solution_primary direct
_atom_sites_solution_secondary difmap
_audit_creation_method SHELXTL
_cell_angle_alpha 90.00
_cell_angle_beta 92.659(2)
_cell_angle_gamma 90.00
_cell_formula_units_Z 4
_cell_length_a 24.310(2)
_cell_length_b 12.6134(12)
_cell_length_c 18.2148(18)
_cell_measurement_reflns_used 13691
_cell_measurement_temperature 296(2)
_cell_measurement_theta_max 28.58
_cell_measurement_theta_min 0.84
_cell_volume 5579.2(9)
_computing_cell_refinement 'Bruker SMART'
_computing_data_collection 'Bruker SMART'
_computing_data_reduction 'Bruker SAINT'
_computing_molecular_graphics 'Bruker SHELXTL'
_computing_publication_material 'Bruker SHELXTL'
_computing_structure_refinement 'Bruker SHELXTL'
_computing_structure_solution 'Bruker SHELXTL'
_diffrn_ambient_temperature 296(2)
_diffrn_measured_fraction_theta_full 0.962
_diffrn_measured_fraction_theta_max 0.962
_diffrn_measurement_device_type 'CCD area detector'
_diffrn_measurement_method 'phi and omega scans'
_diffrn_radiation_monochromator graphite
_diffrn_radiation_source 'fine-focus sealed tube'
_diffrn_radiation_type MoK\a
_diffrn_radiation_wavelength 0.71073
_diffrn_reflns_av_R_equivalents 0.1117
_diffrn_reflns_av_sigmaI/netI 0.1028
_diffrn_reflns_limit_h_max 17
_diffrn_reflns_limit_h_min -32
_diffrn_reflns_limit_k_max 15
_diffrn_reflns_limit_k_min -16
_diffrn_reflns_limit_l_max 24
_diffrn_reflns_limit_l_min -23
_diffrn_reflns_number 36083
_diffrn_reflns_theta_full 28.58
_diffrn_reflns_theta_max 28.58
_diffrn_reflns_theta_min 0.84
_exptl_absorpt_coefficient_mu 1.805
_exptl_absorpt_correction_type none
_exptl_crystal_colour colorless
_exptl_crystal_density_diffrn 1.960
_exptl_crystal_density_method 'not measured'
_exptl_crystal_description plate
_exptl_crystal_F_000 3280
_exptl_crystal_size_max 0.3
_exptl_crystal_size_mid 0.2
_exptl_crystal_size_min 0.05
_refine_diff_density_max 1.605
_refine_diff_density_min -2.358
_refine_diff_density_rms 0.128
_refine_ls_extinction_method none
_refine_ls_goodness_of_fit_ref 1.012
_refine_ls_hydrogen_treatment constr
_refine_ls_matrix_type full
_refine_ls_number_parameters 722
_refine_ls_number_reflns 13691
_refine_ls_number_restraints 0
_refine_ls_restrained_S_all 1.012
_refine_ls_R_factor_all 0.1573
_refine_ls_R_factor_gt 0.0672
_refine_ls_shift/su_max 0.000
_refine_ls_shift/su_mean 0.000
_refine_ls_structure_factor_coef Fsqd
_refine_ls_weighting_details 'calc w=1/[\s^2^(Fo^2^)+(0.1008P)^2^+4.6212P] where P=(Fo^2^+2Fc^2^)/3'
_refine_ls_weighting_scheme calc
_refine_ls_wR_factor_gt 0.1725
_refine_ls_wR_factor_ref 0.2212
_reflns_number_gt 6437
_reflns_number_total 13691
_reflns_threshold_expression >2sigma(I)
_cod_data_source_file b506438d.txt
_cod_data_source_block 2b
_cod_depositor_comments
;
The following automatic conversions were performed:
'_symmetry_cell_setting' value 'Monoclinic' changed to 'monoclinic'
according to '/home/saulius/struct/CIF-dictionaries/cif_core.dic'
dictionary named 'cif_core.dic' version 2.4.1 from 2010-06-29.

Automatic conversion script
Id: cif_fix_enum 1527 2010-12-29 10:47:43Z saulius 
;
_cod_original_sg_symbol_H-M P2(1)/c
_cod_database_code 7008730

loop_
_symmetry_equiv_pos_as_xyz
'x, y, z'
'-x, y+1/2, -z+1/2'
'-x, -y, -z'
'x, -y-1/2, z-1/2'

loop_
_atom_site_label
_atom_site_type_symbol
_atom_site_fract_x
_atom_site_fract_y
_atom_site_fract_z
_atom_site_U_iso_or_equiv
_atom_site_adp_type
_atom_site_occupancy
_atom_site_symmetry_multiplicity
_atom_site_calc_flag
_atom_site_refinement_flags
_atom_site_disorder_assembly
_atom_site_disorder_group
Ag1 Ag 0.11972(4) 0.79695(6) 0.12649(5) 0.0917(3) Uani 1 1 d . . .
Ag2 Ag 0.34223(3) 0.28834(5) 0.08111(4) 0.0586(2) Uani 1 1 d . . .
Ag3 Ag 0.24492(3) 0.56435(6) 0.12943(4) 0.0673(2) Uani 1 1 d . . .
Ag4 Ag 0.25404(3) 1.01531(8) 0.13967(4) 0.0795(3) Uani 1 1 d . . .
Cl1 Cl 0.23838(10) 0.78766(17) 0.00658(13) 0.0606(6) Uani 1 1 d . . .
Cl2 Cl 0.36289(11) 0.9556(2) 0.26676(14) 0.0753(7) Uani 1 1 d . . .
Cl3 Cl 0.01368(10) 1.2466(2) 0.24222(13) 0.0654(6) Uani 1 1 d . . .
Cl4 Cl 0.22870(9) 0.30250(17) 0.20642(11) 0.0544(5) Uani 1 1 d . . .
S1 S 0.15213(8) 0.62044(16) 0.16820(11) 0.0465(5) Uani 1 1 d . A .
S2 S 0.15956(8) 0.96911(17) 0.16470(11) 0.0475(5) Uani 1 1 d . . .
S3 S 0.30213(8) 0.46469(16) 0.04408(11) 0.0476(5) Uani 1 1 d . . .
S4 S 0.31964(7) 0.09334(16) 0.05481(11) 0.0460(5) Uani 1 1 d . . .
O1 O 0.0434(2) 0.6938(4) 0.0615(3) 0.0475(13) Uani 1 1 d . . .
O2 O 0.1923(7) 0.7954(11) 0.2770(6) 0.062(5) Uani 0.66(4) 1 d P A 1
O2' O 0.1529(19) 0.807(2) 0.2782(14) 0.080(13) Uani 0.34(4) 1 d P A 2
O3 O 0.0614(2) 0.9225(4) 0.0316(3) 0.0466(12) Uani 1 1 d . . .
O4 O 0.4391(2) 0.4115(4) 0.0509(3) 0.0564(14) Uani 1 1 d . . .
O5 O 0.2766(2) 0.2621(4) -0.0493(3) 0.0538(14) Uani 1 1 d . . .
O6 O 0.4453(2) 0.1821(5) 0.0149(3) 0.0570(15) Uani 1 1 d . . .
O7 O 0.3971(3) 0.2434(7) 0.1894(4) 0.095(2) Uani 1 1 d . . .
O8 O 0.2876(3) 0.6669(7) 0.2242(4) 0.094(2) Uani 1 1 d . . .
O9 O 0.2796(6) 0.7952(10) -0.0404(7) 0.190(6) Uani 1 1 d . . .
O10 O 0.1996(4) 0.8651(8) -0.0044(6) 0.149(4) Uani 1 1 d . . .
O11 O 0.2161(6) 0.6878(8) -0.0026(6) 0.168(5) Uani 1 1 d . . .
O12 O 0.2614(4) 0.7924(8) 0.0795(5) 0.133(4) Uani 1 1 d . . .
O13 O 0.4131(4) 0.9481(16) 0.2458(8) 0.251(10) Uani 1 1 d . . .
O14 O 0.3295(4) 0.8944(10) 0.2128(6) 0.155(4) Uani 1 1 d . . .
O15 O 0.3594(8) 0.9278(13) 0.3336(7) 0.254(9) Uani 1 1 d . . .
O16 O 0.3502(12) 1.0524(12) 0.2609(11) 0.331(14) Uani 1 1 d . . .
O17 O 0.0531(4) 1.2021(8) 0.2884(5) 0.135(4) Uani 1 1 d . . .
O18 O -0.0183(4) 1.1677(11) 0.2068(8) 0.178(6) Uani 1 1 d . . .
O19 O 0.0402(5) 1.2946(10) 0.1871(7) 0.174(6) Uani 1 1 d . . .
O20 O -0.0227(4) 1.3135(8) 0.2792(6) 0.127(3) Uani 1 1 d . . .
O21 O 0.2575(6) 0.3871(8) 0.2321(6) 0.187(6) Uani 1 1 d . . .
O22 O 0.2124(6) 0.3188(10) 0.1351(5) 0.188(6) Uani 1 1 d . . .
O23 O 0.2619(8) 0.2240(12) 0.2076(10) 0.243(9) Uani 1 1 d . . .
O24 O 0.1913(7) 0.2769(18) 0.2479(10) 0.295(12) Uani 1 1 d . . .
C1 C 0.0051(3) 0.7677(6) 0.0301(5) 0.0461(18) Uani 1 1 d . . .
H1A H -0.0134 0.8025 0.0689 0.055 Uiso 1 1 calc R . .
H1B H -0.0222 0.7300 0.0005 0.055 Uiso 1 1 calc R . .
C2 C 0.0585(3) 0.6080(6) 0.0208(4) 0.0438(17) Uani 1 1 d . . .
C3 C 0.0459(3) 0.5956(6) -0.0535(4) 0.0473(18) Uani 1 1 d . . .
H3 H 0.0257 0.6501 -0.0799 0.057 Uiso 1 1 calc R . .
C4 C 0.0619(3) 0.5057(7) -0.0899(5) 0.054(2) Uani 1 1 d . . .
H4 H 0.0521 0.4966 -0.1412 0.065 Uiso 1 1 calc R . .
C5 C 0.0919(3) 0.4298(7) -0.0527(5) 0.060(2) Uani 1 1 d . . .
H5 H 0.1046 0.3688 -0.0784 0.071 Uiso 1 1 calc R . .
C6 C 0.1040(3) 0.4401(7) 0.0215(6) 0.061(2) Uani 1 1 d . . .
H6 H 0.1243 0.3850 0.0471 0.073 Uiso 1 1 calc R . .
C7 C 0.0873(3) 0.5287(6) 0.0603(4) 0.0450(18) Uani 1 1 d . . .
C8 C 0.0949(3) 0.5317(6) 0.1414(5) 0.054(2) Uani 1 1 d . . .
H8A H 0.1025 0.4616 0.1598 0.064 Uiso 1 1 calc R . .
H8B H 0.0617 0.5564 0.1624 0.064 Uiso 1 1 calc R . .
C9 C 0.1511(4) 0.6197(8) 0.2677(4) 0.063(2) Uani 1 1 d . . .
H9A H 0.1201 0.5779 0.2826 0.076 Uiso 0.66(4) 1 calc PR A 1
H9B H 0.1845 0.5865 0.2878 0.076 Uiso 0.66(4) 1 calc PR A 1
H9C H 0.1133 0.6126 0.2817 0.076 Uiso 0.34(4) 1 d PR A 2
H9D H 0.1711 0.5580 0.2861 0.076 Uiso 0.34(4) 1 d PR A 2
C10 C 0.1467(10) 0.732(2) 0.2991(10) 0.060(7) Uani 0.66(4) 1 d P A 1
H10A H 0.1124 0.7646 0.2814 0.072 Uiso 0.66(4) 1 calc PR A 1
H10B H 0.1468 0.7291 0.3524 0.072 Uiso 0.66(4) 1 calc PR A 1
C10' C 0.174(2) 0.711(4) 0.302(2) 0.071(14) Uani 0.34(4) 1 d P A 2
H10C H 0.1690 0.7052 0.3544 0.085 Uiso 0.34(4) 1 calc PR A 2
H10D H 0.2133 0.7109 0.2949 0.085 Uiso 0.34(4) 1 calc PR A 2
C11 C 0.1860(5) 0.9006(9) 0.3037(5) 0.081(3) Uani 1 1 d . . .
H11A H 0.2222 0.9331 0.3067 0.097 Uiso 0.66(4) 1 calc PR A 1
H11B H 0.1738 0.8956 0.3535 0.097 Uiso 0.66(4) 1 calc PR A 1
H11C H 0.2231 0.9011 0.2862 0.097 Uiso 0.34(4) 1 d PR A 2
H11D H 0.1866 0.9104 0.3566 0.097 Uiso 0.34(4) 1 d PR A 2
C12 C 0.1478(4) 0.9756(8) 0.2625(5) 0.067(3) Uani 1 1 d . A .
H12A H 0.1540 1.0466 0.2799 0.081 Uiso 1 1 calc R . .
H12B H 0.1103 0.9570 0.2708 0.081 Uiso 1 1 calc R . .
C13 C 0.1121(3) 1.0687(6) 0.1265(5) 0.056(2) Uani 1 1 d . . .
H13A H 0.0751 1.0506 0.1379 0.067 Uiso 1 1 calc R . .
H13B H 0.1207 1.1365 0.1480 0.067 Uiso 1 1 calc R . .
C14 C 0.1165(3) 1.0748(6) 0.0445(5) 0.0472(19) Uani 1 1 d . . .
C15 C 0.1472(3) 1.1556(6) 0.0122(6) 0.061(2) Uani 1 1 d . . .
H15 H 0.1674 1.2050 0.0431 0.073 Uiso 1 1 calc R . .
C16 C 0.1485(4) 1.1648(7) -0.0623(6) 0.062(2) Uani 1 1 d . . .
H16 H 0.1702 1.2198 -0.0829 0.074 Uiso 1 1 calc R . .
C17 C 0.1202(4) 1.0990(7) -0.1069(5) 0.063(2) Uani 1 1 d . . .
H17 H 0.1204 1.1085 -0.1592 0.076 Uiso 1 1 calc R . .
C18 C 0.0896(3) 1.0148(6) -0.0770(5) 0.052(2) Uani 1 1 d . . .
H18 H 0.0696 0.9666 -0.1090 0.063 Uiso 1 1 calc R . .
C19 C 0.0888(3) 1.0023(6) -0.0024(4) 0.0436(17) Uani 1 1 d . . .
C20 C 0.0314(3) 0.8503(6) -0.0166(4) 0.0443(17) Uani 1 1 d . . .
H20A H 0.0560 0.8171 -0.0494 0.053 Uiso 1 1 calc R . .
H20B H 0.0037 0.8878 -0.0454 0.053 Uiso 1 1 calc R . .
C21 C 0.4865(3) 0.3430(7) 0.0614(5) 0.065(2) Uani 1 1 d . . .
H21A H 0.4856 0.3072 0.1078 0.077 Uiso 1 1 calc R . .
H21B H 0.5198 0.3838 0.0606 0.077 Uiso 1 1 calc R . .
C22 C 0.4396(3) 0.5035(6) 0.0911(4) 0.0481(19) Uani 1 1 d . . .
C23 C 0.4792(4) 0.5280(7) 0.1456(5) 0.058(2) Uani 1 1 d . . .
H23 H 0.5089 0.4799 0.1575 0.069 Uiso 1 1 calc R . .
C24 C 0.4751(4) 0.6222(8) 0.1820(5) 0.067(2) Uani 1 1 d . . .
H24 H 0.5020 0.6390 0.2205 0.080 Uiso 1 1 calc R . .
C25 C 0.4347(4) 0.6921(8) 0.1658(6) 0.071(3) Uani 1 1 d . . .
H25 H 0.4334 0.7585 0.1914 0.085 Uiso 1 1 calc R . .
C26 C 0.3952(4) 0.6671(7) 0.1118(5) 0.061(2) Uani 1 1 d . . .
H26 H 0.3652 0.7153 0.1019 0.073 Uiso 1 1 calc R . .
C27 C 0.3976(3) 0.5743(6) 0.0714(4) 0.0492(19) Uani 1 1 d . . .
C28 C 0.3571(3) 0.5492(6) 0.0103(5) 0.0509(19) Uani 1 1 d . . .
H28A H 0.3752 0.5133 -0.0282 0.061 Uiso 1 1 calc R . .
H28B H 0.3415 0.6137 -0.0094 0.061 Uiso 1 1 calc R . .
C29 C 0.2603(4) 0.4435(7) -0.0387(5) 0.066(3) Uani 1 1 d . . .
H29A H 0.2238 0.4243 -0.0257 0.079 Uiso 1 1 calc R . .
H29B H 0.2578 0.5088 -0.0657 0.079 Uiso 1 1 calc R . .
C30 C 0.2822(4) 0.3589(7) -0.0874(4) 0.063(2) Uani 1 1 d . . .
H30A H 0.2615 0.3570 -0.1336 0.076 Uiso 1 1 calc R . .
H30B H 0.3201 0.3721 -0.0966 0.076 Uiso 1 1 calc R . .
C31 C 0.3011(4) 0.1729(7) -0.0844(4) 0.055(2) Uani 1 1 d . . .
H31A H 0.3401 0.1830 -0.0873 0.066 Uiso 1 1 calc R . .
H31B H 0.2853 0.1633 -0.1332 0.066 Uiso 1 1 calc R . .
C32 C 0.2893(3) 0.0800(7) -0.0373(4) 0.055(2) Uani 1 1 d . . .
H32A H 0.3034 0.0171 -0.0594 0.066 Uiso 1 1 calc R . .
H32B H 0.2502 0.0720 -0.0348 0.066 Uiso 1 1 calc R . .
C33 C 0.3812(3) 0.0109(6) 0.0565(5) 0.053(2) Uani 1 1 d . . .
H33A H 0.4054 0.0338 0.0966 0.064 Uiso 1 1 calc R . .
H33B H 0.3707 -0.0608 0.0664 0.064 Uiso 1 1 calc R . .
C34 C 0.4123(3) 0.0120(7) -0.0119(4) 0.052(2) Uani 1 1 d . . .
C35 C 0.4101(4) -0.0766(7) -0.0583(5) 0.062(2) Uani 1 1 d . . .
H35 H 0.3871 -0.1353 -0.0462 0.075 Uiso 1 1 calc R . .
C36 C 0.4400(4) -0.0825(9) -0.1205(6) 0.073(3) Uani 1 1 d . . .
H36 H 0.4380 -0.1441 -0.1514 0.088 Uiso 1 1 calc R . .
C37 C 0.4728(4) 0.0016(10) -0.1373(5) 0.075(3) Uani 1 1 d . . .
H37 H 0.4943 -0.0017 -0.1801 0.090 Uiso 1 1 calc R . .
C38 C 0.4753(4) 0.0898(8) -0.0941(5) 0.062(2) Uani 1 1 d . . .
H38 H 0.4984 0.1479 -0.1071 0.074 Uiso 1 1 calc R . .
C39 C 0.4449(3) 0.0972(6) -0.0316(4) 0.0454(18) Uani 1 1 d . . .
C40 C 0.4842(4) 0.2638(7) -0.0006(5) 0.061(2) Uani 1 1 d . . .
H40A H 0.4733 0.2986 -0.0459 0.073 Uiso 1 1 calc R . .
H40B H 0.5199 0.2332 -0.0059 0.073 Uiso 1 1 calc R . .
C41 C 0.4027(6) 0.3130(10) 0.2454(7) 0.113(5) Uani 1 1 d . . .
H41A H 0.4261 0.2831 0.2840 0.135 Uiso 1 1 calc R . .
H41B H 0.3672 0.3279 0.2640 0.135 Uiso 1 1 calc R . .
H41C H 0.4187 0.3775 0.2283 0.135 Uiso 1 1 calc R . .
C42 C 0.3182(7) 0.6270(17) 0.2827(8) 0.158(7) Uani 1 1 d . . .
H42A H 0.3312 0.6842 0.3137 0.190 Uiso 1 1 calc R . .
H42B H 0.3491 0.5887 0.2652 0.190 Uiso 1 1 calc R . .
H42C H 0.2959 0.5801 0.3103 0.190 Uiso 1 1 calc R . .

loop_
_atom_site_aniso_label
_atom_site_aniso_U_11
_atom_site_aniso_U_22
_atom_site_aniso_U_33
_atom_site_aniso_U_23
_atom_site_aniso_U_13
_atom_site_aniso_U_12
Ag1 0.1171(7) 0.0460(4) 0.1060(7) 0.0044(4) -0.0590(6) -0.0070(4)
Ag2 0.0633(4) 0.0506(4) 0.0605(4) 0.0047(3) -0.0116(3) 0.0020(3)
Ag3 0.0580(4) 0.0722(5) 0.0725(5) -0.0032(4) 0.0134(3) 0.0081(4)
Ag4 0.0469(4) 0.1124(7) 0.0805(5) 0.0229(5) 0.0165(3) -0.0078(4)
Cl1 0.0694(14) 0.0457(11) 0.0678(14) 0.0031(10) 0.0136(11) 0.0103(11)
Cl2 0.0783(17) 0.0840(18) 0.0644(15) 0.0019(13) 0.0124(12) 0.0179(15)
Cl3 0.0587(13) 0.0796(15) 0.0574(13) 0.0120(12) -0.0029(11) -0.0084(12)
Cl4 0.0576(12) 0.0536(12) 0.0517(12) -0.0008(9) -0.0004(9) 0.0009(10)
S1 0.0429(10) 0.0485(11) 0.0481(11) 0.0072(9) 0.0026(8) -0.0003(9)
S2 0.0407(10) 0.0561(12) 0.0456(11) -0.0080(9) 0.0023(8) -0.0050(9)
S3 0.0418(10) 0.0490(11) 0.0521(11) 0.0043(9) 0.0016(8) 0.0031(9)
S4 0.0377(9) 0.0508(11) 0.0500(11) 0.0011(9) 0.0057(8) -0.0005(9)
O1 0.044(3) 0.040(3) 0.058(3) -0.004(2) -0.005(2) 0.000(2)
O2 0.038(9) 0.096(10) 0.052(6) 0.005(6) 0.000(5) -0.004(6)
O2' 0.09(3) 0.073(17) 0.075(15) 0.006(12) -0.031(14) -0.014(16)
O3 0.045(3) 0.048(3) 0.047(3) -0.005(2) 0.007(2) -0.007(2)
O4 0.043(3) 0.054(3) 0.072(4) -0.002(3) 0.000(3) 0.005(3)
O5 0.063(4) 0.045(3) 0.053(3) 0.001(3) 0.005(3) 0.001(3)
O6 0.056(3) 0.061(4) 0.055(3) 0.007(3) 0.017(3) 0.006(3)
O7 0.107(6) 0.112(6) 0.065(5) -0.001(4) -0.013(4) -0.003(5)
O8 0.083(5) 0.108(6) 0.090(5) -0.004(4) -0.016(4) -0.006(5)
O9 0.198(12) 0.206(13) 0.178(12) 0.039(9) 0.130(11) 0.019(10)
O10 0.162(9) 0.140(8) 0.142(8) -0.008(7) -0.037(7) 0.100(8)
O11 0.262(15) 0.105(7) 0.134(9) 0.017(6) -0.026(9) -0.075(9)
O12 0.135(8) 0.150(9) 0.110(7) -0.019(6) -0.030(6) 0.036(7)
O13 0.067(6) 0.44(3) 0.243(16) -0.169(17) -0.001(8) -0.009(10)
O14 0.143(9) 0.181(11) 0.133(8) 0.003(8) -0.062(7) -0.032(8)
O15 0.42(3) 0.264(18) 0.081(8) 0.008(9) 0.047(11) -0.104(18)
O16 0.58(4) 0.135(12) 0.29(2) -0.021(13) 0.06(2) 0.135(19)
O17 0.151(9) 0.142(9) 0.109(7) 0.013(6) -0.048(6) 0.048(7)
O18 0.099(7) 0.208(12) 0.227(13) -0.123(11) -0.009(8) -0.040(8)
O19 0.142(9) 0.207(12) 0.177(11) 0.120(9) 0.070(8) 0.042(8)
O20 0.112(7) 0.141(8) 0.127(8) -0.034(6) -0.006(6) 0.040(6)
O21 0.312(16) 0.117(8) 0.120(8) 0.025(6) -0.109(9) -0.100(10)
O22 0.288(16) 0.169(10) 0.097(7) 0.035(7) -0.090(9) -0.107(11)
O23 0.274(19) 0.180(13) 0.268(19) -0.074(13) -0.067(15) 0.110(14)
O24 0.176(13) 0.50(3) 0.217(17) -0.043(18) 0.128(13) -0.093(18)
C1 0.027(3) 0.041(4) 0.070(5) -0.007(4) 0.004(3) 0.004(3)
C2 0.031(3) 0.037(4) 0.063(5) -0.004(4) 0.001(3) 0.001(3)
C3 0.043(4) 0.041(4) 0.058(5) 0.008(4) 0.001(4) 0.000(4)
C4 0.050(5) 0.056(5) 0.057(5) -0.010(4) 0.010(4) -0.012(4)
C5 0.050(5) 0.061(6) 0.069(6) -0.018(5) 0.016(4) 0.000(4)
C6 0.038(4) 0.042(5) 0.104(8) 0.000(5) 0.000(4) 0.001(4)
C7 0.036(4) 0.033(4) 0.065(5) 0.000(3) -0.005(3) -0.007(3)
C8 0.049(4) 0.042(4) 0.070(6) 0.010(4) 0.001(4) -0.005(4)
C9 0.059(5) 0.083(7) 0.047(5) 0.013(5) 0.002(4) 0.006(5)
C10 0.043(11) 0.10(2) 0.038(8) -0.016(10) 0.017(8) -0.007(11)
C10' 0.07(3) 0.10(3) 0.050(17) -0.003(18) 0.01(2) 0.03(3)
C11 0.109(8) 0.090(8) 0.044(5) -0.019(5) 0.000(5) -0.012(7)
C12 0.068(6) 0.082(7) 0.053(5) -0.017(5) 0.016(4) -0.014(5)
C13 0.042(4) 0.049(5) 0.075(6) -0.020(4) -0.012(4) 0.002(4)
C14 0.034(4) 0.038(4) 0.069(5) -0.002(4) -0.001(3) 0.008(3)
C15 0.043(4) 0.036(4) 0.102(8) -0.007(5) -0.011(5) 0.004(4)
C16 0.053(5) 0.042(5) 0.091(7) 0.009(5) 0.007(5) 0.002(4)
C17 0.064(5) 0.048(5) 0.078(6) 0.009(5) 0.016(5) 0.014(5)
C18 0.051(4) 0.041(4) 0.066(6) -0.003(4) 0.009(4) 0.009(4)
C19 0.040(4) 0.033(4) 0.059(5) -0.006(3) 0.012(3) 0.000(3)
C20 0.034(4) 0.043(4) 0.055(5) -0.003(3) -0.008(3) 0.001(3)
C21 0.047(5) 0.060(5) 0.088(7) 0.015(5) 0.013(5) 0.009(4)
C22 0.042(4) 0.046(5) 0.056(5) 0.012(4) 0.007(4) -0.001(4)
C23 0.055(5) 0.062(5) 0.055(5) 0.005(4) -0.001(4) -0.002(4)
C24 0.071(6) 0.073(7) 0.054(5) 0.004(5) -0.001(4) -0.022(6)
C25 0.071(6) 0.058(6) 0.086(7) -0.011(5) 0.029(6) -0.014(5)
C26 0.046(5) 0.056(5) 0.082(6) 0.002(5) 0.025(5) 0.000(4)
C27 0.042(4) 0.049(5) 0.059(5) 0.004(4) 0.016(4) -0.004(4)
C28 0.041(4) 0.049(5) 0.063(5) 0.013(4) 0.004(4) 0.003(4)
C29 0.067(6) 0.059(5) 0.069(6) 0.016(5) -0.026(5) 0.006(5)
C30 0.086(6) 0.060(5) 0.043(5) 0.016(4) -0.013(4) 0.002(5)
C31 0.058(5) 0.063(5) 0.042(4) 0.000(4) -0.003(4) 0.004(4)
C32 0.048(5) 0.055(5) 0.062(5) -0.013(4) -0.010(4) 0.006(4)
C33 0.052(5) 0.042(4) 0.066(5) 0.007(4) 0.016(4) 0.002(4)
C34 0.042(4) 0.059(5) 0.054(5) 0.005(4) 0.002(4) 0.012(4)
C35 0.060(5) 0.053(5) 0.074(6) 0.005(4) -0.003(5) 0.006(4)
C36 0.065(6) 0.083(7) 0.071(6) -0.018(5) 0.007(5) 0.015(6)
C37 0.061(6) 0.115(9) 0.050(5) -0.002(6) 0.011(4) 0.018(6)
C38 0.061(5) 0.069(6) 0.056(5) 0.008(5) 0.011(4) 0.008(5)
C39 0.034(4) 0.053(5) 0.050(4) 0.011(4) 0.008(3) 0.008(4)
C40 0.048(5) 0.052(5) 0.085(7) 0.006(5) 0.029(5) 0.004(4)
C41 0.152(13) 0.106(10) 0.081(8) -0.011(7) 0.008(8) -0.020(9)
C42 0.128(12) 0.23(2) 0.117(12) -0.016(13) -0.040(10) 0.009(14)

loop_
_atom_type_symbol
_atom_type_description
_atom_type_scat_dispersion_real
_atom_type_scat_dispersion_imag
_atom_type_scat_source
C C 0.0033 0.0016 'International Tables Vol C Tables 4.2.6.8 and 6.1.1.4'
H H 0.0000 0.0000 'International Tables Vol C Tables 4.2.6.8 and 6.1.1.4'
O O 0.0106 0.0060 'International Tables Vol C Tables 4.2.6.8 and 6.1.1.4'
S S 0.1246 0.1234 'International Tables Vol C Tables 4.2.6.8 and 6.1.1.4'
Cl Cl 0.1484 0.1585 'International Tables Vol C Tables 4.2.6.8 and 6.1.1.4'
Ag Ag -0.8971 1.1015 'International Tables Vol C Tables 4.2.6.8 and 6.1.1.4'

loop_
_geom_angle_atom_site_label_1
_geom_angle_atom_site_label_2
_geom_angle_atom_site_label_3
_geom_angle
_geom_angle_site_symmetry_1
_geom_angle_site_symmetry_3
_geom_angle_publ_flag
S2 Ag1 S1 126.28(7) . . ?
S2 Ag1 O1 149.29(13) . . ?
S1 Ag1 O1 84.05(12) . . ?
O7 Ag2 S3 128.7(2) . . ?
O7 Ag2 S4 91.9(2) . . ?
S3 Ag2 S4 136.40(7) . . ?
O8 Ag3 S3 119.8(2) . . ?
O8 Ag3 S1 90.6(2) . . ?
S3 Ag3 S1 149.59(7) . . ?
S2 Ag4 S4 148.56(7) . 1_565 ?
O9 Cl1 O10 112.6(8) . . ?
O9 Cl1 O11 106.6(8) . . ?
O10 Cl1 O11 111.8(8) . . ?
O9 Cl1 O12 108.6(9) . . ?
O10 Cl1 O12 110.3(6) . . ?
O11 Cl1 O12 106.7(6) . . ?
O16 Cl2 O15 108.7(12) . . ?
O16 Cl2 O13 106.0(15) . . ?
O15 Cl2 O13 111.5(12) . . ?
O16 Cl2 O14 109.1(13) . . ?
O15 Cl2 O14 115.9(9) . . ?
O13 Cl2 O14 105.2(8) . . ?
O19 Cl3 O17 107.1(7) . . ?
O19 Cl3 O18 104.4(9) . . ?
O17 Cl3 O18 110.5(8) . . ?
O19 Cl3 O20 114.4(7) . . ?
O17 Cl3 O20 112.8(6) . . ?
O18 Cl3 O20 107.3(6) . . ?
O24 Cl4 O23 105.5(14) . . ?
O24 Cl4 O21 112.0(11) . . ?
O23 Cl4 O21 106.9(10) . . ?
O24 Cl4 O22 115.5(11) . . ?
O23 Cl4 O22 106.8(11) . . ?
O21 Cl4 O22 109.7(6) . . ?
C9 S1 C8 102.5(4) . . ?
C9 S1 Ag1 107.0(3) . . ?
C8 S1 Ag1 103.9(3) . . ?
C9 S1 Ag3 109.6(3) . . ?
C8 S1 Ag3 115.9(3) . . ?
Ag1 S1 Ag3 116.61(8) . . ?
C12 S2 C13 102.6(4) . . ?
C12 S2 Ag4 111.4(3) . . ?
C13 S2 Ag4 110.5(3) . . ?
C12 S2 Ag1 103.8(3) . . ?
C13 S2 Ag1 105.4(3) . . ?
Ag4 S2 Ag1 121.34(9) . . ?
C29 S3 C28 101.4(4) . . ?
C29 S3 Ag3 106.8(3) . . ?
C28 S3 Ag3 110.7(3) . . ?
C29 S3 Ag2 106.9(3) . . ?
C28 S3 Ag2 109.0(3) . . ?
Ag3 S3 Ag2 120.26(8) . . ?
C32 S4 C33 105.2(4) . . ?
C32 S4 Ag4 107.2(3) . 1_545 ?
C33 S4 Ag4 108.4(3) . 1_545 ?
C32 S4 Ag2 109.7(3) . . ?
C33 S4 Ag2 112.1(3) . . ?
Ag4 S4 Ag2 113.82(8) 1_545 . ?
C2 O1 C1 119.1(6) . . ?
C2 O1 Ag1 116.9(4) . . ?
C1 O1 Ag1 107.8(4) . . ?
C11 O2 C10 108.9(16) . . ?
C10' O2' C11 114(4) . . ?
C19 O3 C20 115.6(6) . . ?
C22 O4 C21 116.5(6) . . ?
C30 O5 C31 114.0(6) . . ?
C39 O6 C40 115.2(6) . . ?
C41 O7 Ag2 120.1(8) . . ?
C42 O8 Ag3 125.0(10) . . ?
O1 C1 C20 113.2(6) . . ?
O1 C2 C3 124.4(7) . . ?
O1 C2 C7 115.2(7) . . ?
C3 C2 C7 120.4(7) . . ?
C4 C3 C2 120.6(7) . . ?
C5 C4 C3 119.6(8) . . ?
C4 C5 C6 120.5(8) . . ?
C5 C6 C7 121.3(8) . . ?
C6 C7 C2 117.6(8) . . ?
C6 C7 C8 120.0(7) . . ?
C2 C7 C8 122.1(7) . . ?
C7 C8 S1 109.8(5) . . ?
C10' C9 C10 27.7(15) . . ?
C10' C9 S1 114.5(19) . . ?
C10 C9 S1 111.9(10) . . ?
O2 C10 C9 109.8(16) . . ?
O2' C10' C9 116(4) . . ?
O2 C11 O2' 38.9(14) . . ?
O2 C11 C12 119.3(9) . . ?
O2' C11 C12 91.7(15) . . ?
C11 C12 S2 109.9(6) . . ?
C14 C13 S2 110.0(5) . . ?
C19 C14 C15 117.8(8) . . ?
C19 C14 C13 121.2(7) . . ?
C15 C14 C13 121.0(7) . . ?
C16 C15 C14 120.9(8) . . ?
C17 C16 C15 121.3(9) . . ?
C16 C17 C18 119.8(9) . . ?
C19 C18 C17 120.0(8) . . ?
C18 C19 O3 124.2(7) . . ?
C18 C19 C14 120.1(7) . . ?
O3 C19 C14 115.6(7) . . ?
O3 C20 C1 108.0(6) . . ?
O4 C21 C40 107.2(7) . . ?
O4 C22 C23 124.1(7) . . ?
O4 C22 C27 114.6(7) . . ?
C23 C22 C27 121.3(8) . . ?
C24 C23 C22 118.6(9) . . ?
C25 C24 C23 122.2(9) . . ?
C24 C25 C26 119.0(9) . . ?
C25 C26 C27 121.8(9) . . ?
C26 C27 C22 117.0(8) . . ?
C26 C27 C28 122.3(8) . . ?
C22 C27 C28 120.7(7) . . ?
C27 C28 S3 109.9(5) . . ?
C30 C29 S3 113.5(6) . . ?
O5 C30 C29 106.2(7) . . ?
O5 C31 C32 105.4(6) . . ?
C31 C32 S4 112.3(6) . . ?
C34 C33 S4 115.4(6) . . ?
C39 C34 C35 117.8(8) . . ?
C39 C34 C33 122.8(8) . . ?
C35 C34 C33 119.4(8) . . ?
C36 C35 C34 122.2(9) . . ?
C37 C36 C35 118.5(9) . . ?
C38 C37 C36 120.9(9) . . ?
C37 C38 C39 121.1(9) . . ?
O6 C39 C38 125.0(7) . . ?
O6 C39 C34 115.6(7) . . ?
C38 C39 C34 119.4(8) . . ?
O6 C40 C21 109.3(7) . . ?

loop_
_geom_bond_atom_site_label_1
_geom_bond_atom_site_label_2
_geom_bond_distance
_geom_bond_site_symmetry_2
_geom_bond_publ_flag
Ag1 S2 2.465(2) . ?
Ag1 S1 2.470(2) . ?
Ag1 O1 2.516(5) . ?
Ag2 O7 2.398(7) . ?
Ag2 S3 2.508(2) . ?
Ag2 S4 2.561(2) . ?
Ag3 O8 2.358(8) . ?
Ag3 S3 2.476(2) . ?
Ag3 S1 2.497(2) . ?
Ag4 S2 2.433(2) . ?
Ag4 S4 2.476(2) 1_565 ?
Cl1 O9 1.352(10) . ?
Cl1 O10 1.366(8) . ?
Cl1 O11 1.378(10) . ?
Cl1 O12 1.418(9) . ?
Cl2 O16 1.262(14) . ?
Cl2 O15 1.273(12) . ?
Cl2 O13 1.298(11) . ?
Cl2 O14 1.465(10) . ?
Cl3 O19 1.360(9) . ?
Cl3 O17 1.367(8) . ?
Cl3 O18 1.402(9) . ?
Cl3 O20 1.417(9) . ?
Cl4 O24 1.251(13) . ?
Cl4 O23 1.278(14) . ?
Cl4 O21 1.349(9) . ?
Cl4 O22 1.355(9) . ?
S1 C9 1.813(8) . ?
S1 C8 1.835(8) . ?
S2 C12 1.818(8) . ?
S2 C13 1.821(8) . ?
S3 C29 1.799(8) . ?
S3 C28 1.837(8) . ?
S4 C32 1.809(8) . ?
S4 C33 1.821(8) . ?
S4 Ag4 2.476(2) 1_545 ?
O1 C2 1.373(9) . ?
O1 C1 1.419(8) . ?
O2 C11 1.424(16) . ?
O2 C10 1.44(3) . ?
O2' C10' 1.38(7) . ?
O2' C11 1.49(3) . ?
O3 C19 1.371(9) . ?
O3 C20 1.439(8) . ?
O4 C22 1.372(10) . ?
O4 C21 1.446(9) . ?
O5 C30 1.415(10) . ?
O5 C31 1.436(10) . ?
O6 C39 1.366(9) . ?
O6 C40 1.436(10) . ?
O7 C41 1.348(13) . ?
O8 C42 1.368(16) . ?
C1 C20 1.507(11) . ?
C2 C3 1.382(10) . ?
C2 C7 1.400(10) . ?
C3 C4 1.380(11) . ?
C4 C5 1.364(12) . ?
C5 C6 1.375(13) . ?
C6 C7 1.393(11) . ?
C7 C8 1.481(11) . ?
C9 C10' 1.41(5) . ?
C9 C10 1.54(3) . ?
C11 C12 1.502(14) . ?
C13 C14 1.505(11) . ?
C14 C19 1.402(10) . ?
C14 C15 1.408(12) . ?
C15 C16 1.364(13) . ?
C16 C17 1.330(12) . ?
C17 C18 1.420(12) . ?
C18 C19 1.367(11) . ?
C21 C40 1.507(13) . ?
C22 C23 1.384(11) . ?
C22 C27 1.391(11) . ?
C23 C24 1.367(13) . ?
C24 C25 1.341(13) . ?
C25 C26 1.380(14) . ?
C26 C27 1.385(12) . ?
C27 C28 1.485(11) . ?
C29 C30 1.501(13) . ?
C31 C32 1.489(11) . ?
C33 C34 1.489(11) . ?
C34 C39 1.392(11) . ?
C34 C35 1.401(12) . ?
C35 C36 1.376(13) . ?
C36 C37 1.369(14) . ?
C37 C38 1.363(14) . ?
C38 C39 1.387(11) . ?
